data_4063812
loop_
_publ_author_name
'Wieder, Noah L.'
'Carroll, Patrick J.'
'Berry, Donald H.'

_publ_section_title
;
 Structure and Reactivity of Acetylene Complexes of Bis(imino)pyridine
 Ruthenium(0)
;
_journal_issue 8
_journal_name_full Organometallics
_journal_page_first 2125
_journal_paper_doi 10.1021/om100953g
_journal_volume 30
_journal_year 2011
_chemical_formula_sum 'C29 H33 Cl2 N3 Ru'
_chemical_formula_weight 595.55
_space_group_IT_number 41
_symmetry_cell_setting orthorhombic
_symmetry_Int_Tables_number 41
_symmetry_space_group_name_Hall 'A 2 -2ab'
_symmetry_space_group_name_H-M 'A b a 2'
_atom_sites_solution_hydrogens geom
_atom_sites_solution_primary direct
_audit_creation_method SHELXL-97
_cell_angle_alpha 90.00
_cell_angle_beta 90.00
_cell_angle_gamma 90.00
_cell_formula_units_Z 8
_cell_length_a 16.979(7)
_cell_length_b 17.446(5)
_cell_length_c 21.989(6)
_cell_measurement_temperature 143(1)
_cell_volume 6513(4)
_computing_data_collection 'CrystalClear (Rigaku, 1999)'
_computing_data_reduction 'CrystalClear (Rigaku, 1999)'
_computing_structure_refinement 'SHELXL-97 (Sheldrick, 1997)'
_computing_structure_solution 'SIR97 (Altomare, 1999)'
_diffrn_ambient_temperature 143(1)
_diffrn_measured_fraction_theta_full 0.998
_diffrn_measured_fraction_theta_max 0.998
_diffrn_measurement_device 'CCD Area Detector'
_diffrn_measurement_device_type 'Rigaku Mercury'
_diffrn_measurement_method 'phi and omega rotations'
_diffrn_radiation_monochromator graphite
_diffrn_radiation_source 'rotating anode'
_diffrn_radiation_type MoK\a
_diffrn_radiation_wavelength 0.71073
_diffrn_reflns_av_R_equivalents 0.0344
_diffrn_reflns_av_sigmaI/netI 0.0291
_diffrn_reflns_limit_h_max 19
_diffrn_reflns_limit_h_min -22
_diffrn_reflns_limit_k_max 19
_diffrn_reflns_limit_k_min -22
_diffrn_reflns_limit_l_max 28
_diffrn_reflns_limit_l_min -24
_diffrn_reflns_number 37449
_diffrn_reflns_theta_full 27.48
_diffrn_reflns_theta_max 27.48
_diffrn_reflns_theta_min 2.63
_exptl_absorpt_coefficient_mu 0.664
_exptl_absorpt_correction_T_max 1.0000
_exptl_absorpt_correction_T_min 0.7688
_exptl_absorpt_correction_type multi-scan
_exptl_absorpt_process_details
;  Shape and scale corrections using equivalent reflections.
   Shape function based on spherical harmonics.
   Highest even and odd order for spherical harmonics:  4  and  3
   Laue group:  mmm
   Friedel opposites are equivalent.
;
_exptl_crystal_density_diffrn 1.215
_exptl_crystal_density_method 'not measured'
_exptl_crystal_F_000 2448
_exptl_crystal_size_max 0.30
_exptl_crystal_size_mid 0.30
_exptl_crystal_size_min 0.03
_refine_diff_density_max 1.039
_refine_diff_density_min -0.921
_refine_diff_density_rms 0.084
_refine_ls_abs_structure_details 'Flack H D (1983), Acta Cryst. A39, 876-881'
_refine_ls_abs_structure_Flack -0.01(3)
_refine_ls_extinction_method none
_refine_ls_goodness_of_fit_ref 1.139
_refine_ls_hydrogen_treatment constr
_refine_ls_matrix_type full
_refine_ls_number_parameters 325
_refine_ls_number_reflns 7150
_refine_ls_number_restraints 1
_refine_ls_restrained_S_all 1.139
_refine_ls_R_factor_all 0.0439
_refine_ls_R_factor_gt 0.0412
_refine_ls_shift/su_max 0.002
_refine_ls_shift/su_mean 0.000
_refine_ls_structure_factor_coef Fsqd
_refine_ls_weighting_details 'calc w=1/[\s^2^(Fo^2^)+(0.0628P)^2^+3.2848P] where P=(Fo^2^+2Fc^2^)/3'
_refine_ls_weighting_scheme calc
_refine_ls_wR_factor_gt 0.1068
_refine_ls_wR_factor_ref 0.1104
_reflns_number_gt 6718
_reflns_number_total 7150
_reflns_threshold_expression >2sigma(I)
_cod_data_source_file om100953g_si_002.cif
_cod_data_source_block UP5081
_cod_original_cell_volume 6514(4)
_cod_original_sg_symbol_H-M 'A b a 2 '
_cod_database_code 4063812

loop_
_symmetry_equiv_pos_as_xyz
'x, y, z'
'-x+1/2, y+1/2, z'
'x+1/2, -y+1/2, z'
'-x, -y, z'
'x, y+1/2, z+1/2'
'-x+1/2, y+1, z+1/2'
'x+1/2, -y+1, z+1/2'
'-x, -y+1/2, z+1/2'

loop_
_atom_site_label
_atom_site_type_symbol
_atom_site_fract_x
_atom_site_fract_y
_atom_site_fract_z
_atom_site_U_iso_or_equiv
_atom_site_adp_type
_atom_site_occupancy
_atom_site_symmetry_multiplicity
_atom_site_calc_flag
_atom_site_refinement_flags
Ru1 Ru 0.692173(12) 0.686364(13) 0.52800(2) 0.03147(9) Uani 1 1 d .
Cl1 Cl 0.61767(6) 0.75720(6) 0.45439(4) 0.0473(2) Uani 1 1 d .
Cl2 Cl 0.76461(7) 0.61347(7) 0.60087(5) 0.0560(3) Uani 1 1 d .
N1 N 0.77132(15) 0.64604(16) 0.45948(14) 0.0330(6) Uani 1 1 d .
N2 N 0.77267(14) 0.76619(14) 0.52634(16) 0.0334(5) Uani 1 1 d .
N3 N 0.65317(16) 0.76385(16) 0.59727(13) 0.0340(6) Uani 1 1 d .
C1 C 0.8317(2) 0.69134(19) 0.45008(17) 0.0346(7) Uani 1 1 d .
C2 C 0.8344(2) 0.7607(2) 0.48676(16) 0.0346(7) Uani 1 1 d .
C3 C 0.8917(2) 0.8171(2) 0.4852(2) 0.0421(9) Uani 1 1 d .
H3 H 0.9348 0.8123 0.4594 0.056 Uiso 1 1 calc R
C4 C 0.8843(2) 0.8813(2) 0.5227(2) 0.0449(8) Uani 1 1 d .
H4 H 0.9224 0.9196 0.5218 0.060 Uiso 1 1 calc R
C5 C 0.8199(2) 0.8876(2) 0.5611(2) 0.0442(9) Uani 1 1 d .
H5 H 0.8133 0.9312 0.5849 0.059 Uiso 1 1 calc R
C6 C 0.7657(2) 0.8285(2) 0.56371(18) 0.0379(8) Uani 1 1 d .
C7 C 0.69731(19) 0.8241(2) 0.60320(19) 0.0346(8) Uani 1 1 d .
C8 C 0.7651(2) 0.57573(19) 0.42473(15) 0.0331(7) Uani 1 1 d .
C9 C 0.7199(2) 0.5759(2) 0.37110(15) 0.0354(7) Uani 1 1 d .
C10 C 0.7048(2) 0.5055(2) 0.34265(17) 0.0388(8) Uani 1 1 d .
H10 H 0.6745 0.5046 0.3074 0.052 Uiso 1 1 calc R
C11 C 0.7339(2) 0.4372(2) 0.36582(18) 0.0424(8) Uani 1 1 d .
C12 C 0.7839(3) 0.4400(2) 0.41570(18) 0.0436(8) Uani 1 1 d .
H12 H 0.8067 0.3948 0.4296 0.058 Uiso 1 1 calc R
C13 C 0.8010(2) 0.5087(2) 0.44576(17) 0.0402(8) Uani 1 1 d .
C14 C 0.6898(2) 0.6483(2) 0.34242(18) 0.0423(9) Uani 1 1 d .
H14A H 0.6714 0.6374 0.3020 0.063 Uiso 1 1 calc R
H14B H 0.7315 0.6853 0.3405 0.063 Uiso 1 1 calc R
H14C H 0.6472 0.6684 0.3663 0.063 Uiso 1 1 calc R
C15 C 0.7136(3) 0.3614(3) 0.3357(2) 0.0549(10) Uani 1 1 d .
H15A H 0.6630 0.3443 0.3497 0.082 Uiso 1 1 calc R
H15B H 0.7528 0.3239 0.3461 0.082 Uiso 1 1 calc R
H15C H 0.7123 0.3680 0.2924 0.082 Uiso 1 1 calc R
C16 C 0.8613(3) 0.5080(3) 0.4969(2) 0.0595(12) Uani 1 1 d .
H16A H 0.8752 0.4560 0.5063 0.089 Uiso 1 1 calc R
H16B H 0.8392 0.5320 0.5323 0.089 Uiso 1 1 calc R
H16C H 0.9075 0.5355 0.4843 0.089 Uiso 1 1 calc R
C17 C 0.8954(2) 0.6771(2) 0.40435(19) 0.0421(8) Uani 1 1 d .
H17A H 0.8871 0.6283 0.3853 0.063 Uiso 1 1 calc R
H17B H 0.9457 0.6773 0.4244 0.063 Uiso 1 1 calc R
H17C H 0.8944 0.7167 0.3740 0.063 Uiso 1 1 calc R
C18 C 0.6841(2) 0.8864(2) 0.64915(19) 0.0441(9) Uani 1 1 d .
H18A H 0.6351 0.8777 0.6698 0.066 Uiso 1 1 calc R
H18B H 0.6825 0.9351 0.6289 0.066 Uiso 1 1 calc R
H18C H 0.7264 0.8861 0.6782 0.066 Uiso 1 1 calc R
C19 C 0.5855(2) 0.7546(2) 0.63752(16) 0.0351(7) Uani 1 1 d .
C20 C 0.5945(2) 0.7169(2) 0.69310(16) 0.0386(7) Uani 1 1 d .
C21 C 0.5269(2) 0.7014(2) 0.72726(19) 0.0458(9) Uani 1 1 d .
H21 H 0.5320 0.6752 0.7639 0.061 Uiso 1 1 calc R
C22 C 0.4534(2) 0.7237(2) 0.7084(2) 0.0463(8) Uani 1 1 d .
C23 C 0.4465(2) 0.7657(2) 0.65492(19) 0.0445(8) Uani 1 1 d .
H23 H 0.3971 0.7831 0.6430 0.059 Uiso 1 1 calc R
C24 C 0.5117(2) 0.7826(2) 0.61863(16) 0.0405(8) Uani 1 1 d .
C25 C 0.6742(3) 0.6964(3) 0.7191(2) 0.0490(10) Uani 1 1 d .
H25A H 0.7113 0.6898 0.6865 0.074 Uiso 1 1 calc R
H25B H 0.6701 0.6496 0.7418 0.074 Uiso 1 1 calc R
H25C H 0.6919 0.7369 0.7454 0.074 Uiso 1 1 calc R
C26 C 0.3809(3) 0.7030(3) 0.7447(3) 0.0672(14) Uani 1 1 d .
H26A H 0.3654 0.6514 0.7352 0.101 Uiso 1 1 calc R
H26B H 0.3389 0.7375 0.7345 0.101 Uiso 1 1 calc R
H26C H 0.3924 0.7069 0.7873 0.101 Uiso 1 1 calc R
C27 C 0.5016(3) 0.8330(3) 0.5639(2) 0.0550(10) Uani 1 1 d .
H27A H 0.5357 0.8766 0.5673 0.082 Uiso 1 1 calc R
H27B H 0.4479 0.8499 0.5615 0.082 Uiso 1 1 calc R
H27C H 0.5147 0.8046 0.5279 0.082 Uiso 1 1 calc R
C28 C 0.6201(2) 0.5860(2) 0.5078(2) 0.0523(11) Uani 1 1 d .
C29 C 0.5881(2) 0.6182(2) 0.5490(2) 0.0480(10) Uani 1 1 d .
H28 H 0.6328 0.5470 0.4780 0.060 Uiso 1 1 d .
H29 H 0.5502 0.6331 0.5790 0.060 Uiso 1 1 d .

loop_
_atom_site_aniso_label
_atom_site_aniso_U_11
_atom_site_aniso_U_22
_atom_site_aniso_U_33
_atom_site_aniso_U_23
_atom_site_aniso_U_13
_atom_site_aniso_U_12
Ru1 0.02693(13) 0.02726(14) 0.04021(15) -0.00195(12) 0.00017(12) -0.00260(8)
Cl1 0.0468(5) 0.0475(5) 0.0476(5) -0.0030(4) -0.0050(4) 0.0111(4)
Cl2 0.0591(6) 0.0590(7) 0.0499(5) 0.0067(5) 0.0011(4) 0.0199(5)
N1 0.0293(13) 0.0340(16) 0.0357(14) 0.0017(12) -0.0012(11) 0.0006(11)
N2 0.0274(12) 0.0304(13) 0.0424(13) -0.0033(15) 0.0022(13) -0.0012(9)
N3 0.0337(14) 0.0315(15) 0.0367(14) -0.0047(12) -0.0028(12) 0.0009(11)
C1 0.0307(16) 0.0375(19) 0.0357(18) -0.0028(13) 0.0004(14) -0.0003(12)
C2 0.0302(16) 0.0324(18) 0.0412(18) -0.0026(14) 0.0010(13) -0.0009(13)
C3 0.0325(19) 0.038(2) 0.055(2) -0.0039(15) 0.0076(16) -0.0040(13)
C4 0.0374(16) 0.0364(18) 0.061(2) -0.0066(19) 0.0012(18) -0.0087(13)
C5 0.0389(18) 0.035(2) 0.059(2) -0.0128(18) 0.0005(16) -0.0046(15)
C6 0.0308(17) 0.0340(18) 0.049(2) -0.0077(15) -0.0003(14) -0.0005(13)
C7 0.0327(18) 0.0338(19) 0.0373(19) -0.0042(14) -0.0037(13) 0.0010(12)
C8 0.0373(17) 0.0247(16) 0.0374(17) -0.0023(13) -0.0019(13) -0.0012(12)
C9 0.0299(16) 0.0341(18) 0.0423(18) -0.0022(14) 0.0035(13) -0.0033(13)
C10 0.0369(17) 0.042(2) 0.0379(18) -0.0084(15) 0.0039(13) -0.0015(14)
C11 0.045(2) 0.0320(19) 0.050(2) -0.0078(14) 0.0099(16) -0.0019(14)
C12 0.058(2) 0.0266(18) 0.046(2) -0.0009(14) 0.0043(18) 0.0085(16)
C13 0.047(2) 0.0316(19) 0.042(2) -0.0007(15) -0.0029(14) 0.0058(14)
C14 0.052(2) 0.034(2) 0.041(2) -0.0006(15) -0.0040(14) 0.0068(15)
C15 0.070(3) 0.038(2) 0.056(3) -0.0140(18) 0.011(2) -0.006(2)
C16 0.075(3) 0.049(3) 0.055(2) -0.0075(19) -0.020(2) 0.022(2)
C17 0.0373(19) 0.043(2) 0.045(2) -0.0073(15) 0.0055(15) -0.0009(15)
C18 0.044(2) 0.039(2) 0.049(2) -0.0105(17) 0.0029(15) -0.0025(15)
C19 0.0314(16) 0.0352(18) 0.0389(18) -0.0053(13) 0.0020(13) -0.0006(13)
C20 0.0362(17) 0.0380(19) 0.0416(19) -0.0031(15) 0.0002(13) 0.0032(14)
C21 0.049(2) 0.038(2) 0.050(2) 0.0000(16) 0.0128(17) 0.0025(16)
C22 0.0401(19) 0.0350(19) 0.064(2) -0.0077(17) 0.0130(17) -0.0004(15)
C23 0.0271(17) 0.049(2) 0.058(2) -0.0096(18) 0.0037(14) 0.0032(14)
C24 0.0347(17) 0.042(2) 0.0445(19) -0.0068(16) -0.0015(14) 0.0032(15)
C25 0.045(2) 0.062(3) 0.040(2) 0.0057(17) -0.0061(17) 0.0091(19)
C26 0.053(3) 0.052(3) 0.096(4) -0.002(3) 0.033(3) 0.001(2)
C27 0.043(2) 0.067(3) 0.056(2) 0.003(2) -0.0034(18) 0.018(2)
C28 0.044(2) 0.034(2) 0.079(3) -0.0139(18) 0.0103(18) -0.0165(16)
C29 0.0331(18) 0.038(2) 0.072(3) -0.0055(18) 0.0136(16) -0.0152(15)

loop_
_atom_type_symbol
_atom_type_description
_atom_type_scat_dispersion_real
_atom_type_scat_dispersion_imag
_atom_type_scat_source
C C 0.0033 0.0016 'International Tables Vol C Tables 4.2.6.8 and 6.1.1.4'
H H 0.0000 0.0000 'International Tables Vol C Tables 4.2.6.8 and 6.1.1.4'
N N 0.0061 0.0033 'International Tables Vol C Tables 4.2.6.8 and 6.1.1.4'
Cl Cl 0.1484 0.1585 'International Tables Vol C Tables 4.2.6.8 and 6.1.1.4'
Ru Ru -1.2594 0.8363 'International Tables Vol C Tables 4.2.6.8 and 6.1.1.4'

loop_
_geom_angle_atom_site_label_1
_geom_angle_atom_site_label_2
_geom_angle_atom_site_label_3
_geom_angle
N2 Ru1 N1 77.38(12)
N2 Ru1 N3 77.26(12)
N1 Ru1 N3 154.60(10)
N2 Ru1 C29 163.97(14)
N1 Ru1 C29 118.66(13)
N3 Ru1 C29 86.72(13)
N2 Ru1 C28 164.05(14)
N1 Ru1 C28 86.83(13)
N3 Ru1 C28 118.57(14)
C29 Ru1 C28 31.88(15)
N2 Ru1 Cl2 91.83(10)
N1 Ru1 Cl2 88.51(8)
N3 Ru1 Cl2 91.04(8)
C29 Ru1 Cl2 89.12(13)
C28 Ru1 Cl2 89.91(14)
N2 Ru1 Cl1 89.37(10)
N1 Ru1 Cl1 91.46(9)
N3 Ru1 Cl1 89.52(8)
C29 Ru1 Cl1 89.81(13)
C28 Ru1 Cl1 88.86(14)
Cl2 Ru1 Cl1 178.76(4)
C1 N1 C8 119.0(3)
C1 N1 Ru1 113.8(2)
C8 N1 Ru1 127.2(2)
C2 N2 C6 120.3(3)
C2 N2 Ru1 120.0(2)
C6 N2 Ru1 119.7(2)
C7 N3 C19 118.9(3)
C7 N3 Ru1 113.9(2)
C19 N3 Ru1 127.3(2)
N1 C1 C2 116.0(3)
N1 C1 C17 124.8(3)
C2 C1 C17 119.1(3)
N2 C2 C3 120.4(3)
N2 C2 C1 112.7(3)
C3 C2 C1 126.9(3)
C2 C3 C4 119.5(4)
C5 C4 C3 119.6(3)
C6 C5 C4 119.4(3)
N2 C6 C5 120.7(3)
N2 C6 C7 112.7(3)
C5 C6 C7 126.6(3)
N3 C7 C6 116.4(3)
N3 C7 C18 124.6(3)
C6 C7 C18 118.9(3)
C13 C8 C9 121.1(3)
C13 C8 N1 120.1(3)
C9 C8 N1 118.7(3)
C10 C9 C8 118.2(3)
C10 C9 C14 119.1(3)
C8 C9 C14 122.6(3)
C11 C10 C9 121.6(3)
C12 C11 C10 118.5(3)
C12 C11 C15 120.9(4)
C10 C11 C15 120.5(4)
C11 C12 C13 122.1(4)
C8 C13 C12 118.0(3)
C8 C13 C16 123.0(4)
C12 C13 C16 118.8(4)
C20 C19 C24 121.3(3)
C20 C19 N3 119.7(3)
C24 C19 N3 118.9(3)
C19 C20 C21 118.1(3)
C19 C20 C25 122.7(3)
C21 C20 C25 119.1(4)
C22 C21 C20 122.0(4)
C21 C22 C23 118.8(4)
C21 C22 C26 120.9(4)
C23 C22 C26 120.3(4)
C22 C23 C24 121.8(4)
C23 C24 C19 117.7(4)
C23 C24 C27 119.4(3)
C19 C24 C27 122.8(3)
C29 C28 Ru1 73.9(3)
C28 C29 Ru1 74.2(2)

loop_
_geom_bond_atom_site_label_1
_geom_bond_atom_site_label_2
_geom_bond_distance
Ru1 N2 1.952(2)
Ru1 N1 2.138(3)
Ru1 N3 2.141(3)
Ru1 C29 2.179(3)
Ru1 C28 2.182(4)
Ru1 Cl2 2.3869(12)
Ru1 Cl1 2.3972(11)
N1 C1 1.311(5)
N1 C8 1.449(4)
N2 C2 1.366(5)
N2 C6 1.368(5)
N3 C7 1.298(5)
N3 C19 1.460(4)
C1 C2 1.456(5)
C1 C17 1.498(5)
C2 C3 1.384(5)
C3 C4 1.395(5)
C4 C5 1.386(6)
C5 C6 1.383(5)
C6 C7 1.452(5)
C7 C18 1.500(5)
C8 C13 1.397(5)
C8 C9 1.408(5)
C9 C10 1.401(5)
C9 C14 1.501(5)
C10 C11 1.388(6)
C11 C12 1.388(6)
C11 C15 1.518(5)
C12 C13 1.400(5)
C13 C16 1.520(5)
C19 C20 1.396(5)
C19 C24 1.406(5)
C20 C21 1.398(5)
C20 C25 1.512(5)
C21 C22 1.372(6)
C22 C23 1.391(6)
C22 C26 1.510(6)
C23 C24 1.397(5)
C24 C27 1.500(6)
C28 C29 1.198(6)

loop_
_platon_squeeze_void_nr
_platon_squeeze_void_average_x
_platon_squeeze_void_average_y
_platon_squeeze_void_average_z
_platon_squeeze_void_volume
_platon_squeeze_void_count_electrons
1 0.000 0.000 0.278 205.3 8.7
2 0.000 0.000 0.757 193.2 10.9
3 0.000 0.500 0.778 205.3 8.7
4 0.000 0.500 0.257 193.2 10.9
5 0.500 0.500 0.758 192.9 11.1
6 0.500 1.000 0.258 192.9 11.1
7 0.500 0.500 0.278 205.0 8.4
8 0.500 1.000 0.778 205.0 8.4
